data_4109975
loop_
_publ_author_name
'R. John Errington'
'Sagar S. Petkar'
'Paul S. Middleton'
'William McFarlane'
'William Clegg'
'Robert A. Coxall'
'Ross W. Harrington'

_publ_section_title
;
 Synthesis and Reactivity of the Methoxozirconium Pentatungstate
 (nBu4N)6[{(\m-MeO)ZrW5O18}2]: Insights into Proton-Transfer Reactions,
 Solution Dynamics, and Assembly of {ZrW5O18}2- Building Blocks
;
_journal_name_full 'Journal of the American Chemical Society'
_journal_page_first 12181
_journal_page_last 12196
_journal_paper_doi 10.1021/ja0725495
_journal_volume 129
_journal_year 2007
_chemical_formula_moiety '12 C16 H36 N +, W6 O19 2-, W10 O32 4-, H2 O38 W10 Zr2 6-'
_chemical_formula_sum 'C192 H432 N12 O89 W26 Zr2'
_chemical_formula_weight 9298.06
_chemical_name_systematic
;
 ?
;
_space_group_IT_number 2
_symmetry_cell_setting triclinic
_symmetry_space_group_name_Hall '-P 1'
_symmetry_space_group_name_H-M 'P -1'
_atom_sites_solution_hydrogens geom
_atom_sites_solution_primary direct
_atom_sites_solution_secondary difmap
_audit_creation_method SHELXL-97
_cell_angle_alpha 74.861(2)
_cell_angle_beta 70.185(2)
_cell_angle_gamma 79.242(2)
_cell_formula_units_Z 1
_cell_length_a 17.5165(6)
_cell_length_b 17.6777(6)
_cell_length_c 24.2402(9)
_cell_measurement_reflns_used 30832
_cell_measurement_temperature 160(2)
_cell_measurement_theta_max 28.27
_cell_measurement_theta_min 2.37
_cell_volume 6776.6(4)
_computing_cell_refinement 'Bruker SAINT'
_computing_data_collection 'Bruker SMART'
_computing_data_reduction 'Bruker SAINT'
_computing_molecular_graphics 'Bruker SHELXTL'
_computing_publication_material 'Bruker SHELXTL and local programs'
_computing_structure_refinement 'Bruker SHELXTL'
_computing_structure_solution 'Bruker SHELXTL'
_diffrn_ambient_temperature 160(2)
_diffrn_measured_fraction_theta_full 0.990
_diffrn_measured_fraction_theta_max 0.990
_diffrn_measurement_device_type 'Bruker SMART 1K CCD diffractometer'
_diffrn_measurement_method 'thin-slice \w scans'
_diffrn_radiation_monochromator graphite
_diffrn_radiation_source 'sealed tube'
_diffrn_radiation_type MoK\a
_diffrn_radiation_wavelength 0.71073
_diffrn_reflns_av_R_equivalents 0.0427
_diffrn_reflns_av_sigmaI/netI 0.0688
_diffrn_reflns_limit_h_max 20
_diffrn_reflns_limit_h_min -20
_diffrn_reflns_limit_k_max 20
_diffrn_reflns_limit_k_min -21
_diffrn_reflns_limit_l_max 28
_diffrn_reflns_limit_l_min -28
_diffrn_reflns_number 48534
_diffrn_reflns_theta_full 25.00
_diffrn_reflns_theta_max 25.00
_diffrn_reflns_theta_min 1.53
_diffrn_standards_number 0
_exptl_absorpt_coefficient_mu 11.129
_exptl_absorpt_correction_T_max 0.17
_exptl_absorpt_correction_T_min 0.09
_exptl_absorpt_correction_type multi-scan
_exptl_absorpt_process_details SADABS
_exptl_crystal_colour colourless
_exptl_crystal_density_diffrn 2.278
_exptl_crystal_description block
_exptl_crystal_F_000 4386
_exptl_crystal_size_max 0.40
_exptl_crystal_size_mid 0.25
_exptl_crystal_size_min 0.25
_refine_diff_density_max 5.816
_refine_diff_density_min -4.920
_refine_diff_density_rms 0.247
_refine_ls_extinction_coef 0.000165(11)
_refine_ls_extinction_expression Fc^*^=kFc[1+0.001xFc^2^\l^3^/sin(2\q)]^-1/4^
_refine_ls_extinction_method SHELXL
_refine_ls_goodness_of_fit_ref 1.025
_refine_ls_hydrogen_treatment constr
_refine_ls_matrix_type full
_refine_ls_number_parameters 1478
_refine_ls_number_reflns 23595
_refine_ls_number_restraints 0
_refine_ls_restrained_S_all 1.025
_refine_ls_R_factor_all 0.0656
_refine_ls_R_factor_gt 0.0434
_refine_ls_shift/su_max 0.052
_refine_ls_shift/su_mean 0.001
_refine_ls_structure_factor_coef Fsqd
_refine_ls_weighting_details 'calc w=1/[\s^2^(Fo^2^)+(0.0316P)^2^+72.3460P] where P=(Fo^2^+2Fc^2^)/3'
_refine_ls_weighting_scheme calc
_refine_ls_wR_factor_gt 0.0935
_refine_ls_wR_factor_ref 0.1033
_reflns_number_gt 17903
_reflns_number_total 23595
_reflns_threshold_expression I>2\s(I)
_cod_data_source_file ja0725495si20070418_010810_3.cif
_cod_data_source_block rje281_triple_product
_cod_database_code 4109975

loop_
_symmetry_equiv_pos_as_xyz
'x, y, z'
'-x, -y, -z'

loop_
_atom_site_label
_atom_site_type_symbol
_atom_site_fract_x
_atom_site_fract_y
_atom_site_fract_z
_atom_site_U_iso_or_equiv
_atom_site_adp_type
_atom_site_occupancy
_atom_site_symmetry_multiplicity
_atom_site_calc_flag
_atom_site_refinement_flags
_atom_site_disorder_assembly
_atom_site_disorder_group
Zr1 Zr 0.50651(6) 0.00305(6) 0.07305(4) 0.0202(2) Uani 1 1 d . . .
W2 W 0.65361(3) -0.00262(3) 0.13493(2) 0.02613(12) Uani 1 1 d . . .
W3 W 0.51944(3) -0.13231(3) 0.19807(2) 0.02221(11) Uani 1 1 d . . .
W4 W 0.37031(3) 0.01433(3) 0.208069(19) 0.01984(11) Uani 1 1 d . . .
W5 W 0.50440(3) 0.14365(3) 0.14485(2) 0.01993(11) Uani 1 1 d . . .
W6 W 0.51660(3) 0.00871(3) 0.26722(2) 0.02362(11) Uani 1 1 d . . .
O1 O 0.5298(9) 0.0545(8) -0.0199(4) 0.103(6) Uani 1 1 d . . .
O2 O 0.6307(4) -0.0046(4) 0.0664(3) 0.0265(18) Uani 1 1 d . . .
O3 O 0.5155(4) -0.1148(4) 0.1203(3) 0.0241(17) Uani 1 1 d . . .
O4 O 0.3867(4) 0.0124(4) 0.1287(3) 0.0226(17) Uani 1 1 d . . .
O5 O 0.4999(4) 0.1234(4) 0.0752(3) 0.0237(17) Uani 1 1 d . . .
O6 O 0.7579(5) -0.0088(5) 0.1134(4) 0.045(2) Uani 1 1 d . . .
O7 O 0.5249(5) -0.2328(4) 0.2219(4) 0.035(2) Uani 1 1 d . . .
O8 O 0.2662(5) 0.0222(5) 0.2382(4) 0.032(2) Uani 1 1 d . . .
O9 O 0.4981(5) 0.2454(4) 0.1308(4) 0.0287(19) Uani 1 1 d . . .
O10 O 0.6338(5) -0.1116(4) 0.1666(4) 0.0279(19) Uani 1 1 d . . .
O11 O 0.4028(4) -0.0977(4) 0.2250(3) 0.0211(17) Uani 1 1 d . . .
O12 O 0.3923(4) 0.1232(4) 0.1835(3) 0.0217(17) Uani 1 1 d . . .
O13 O 0.6215(4) 0.1095(4) 0.1232(3) 0.0254(18) Uani 1 1 d . . .
O14 O 0.6274(5) 0.0027(4) 0.2198(4) 0.0304(19) Uani 1 1 d . . .
O15 O 0.5224(5) -0.1013(4) 0.2699(3) 0.0285(19) Uani 1 1 d . . .
O16 O 0.4035(5) 0.0142(4) 0.2777(3) 0.0229(17) Uani 1 1 d . . .
O17 O 0.5107(5) 0.1171(4) 0.2279(3) 0.0277(19) Uani 1 1 d . . .
O18 O 0.5202(6) 0.0114(5) 0.3362(4) 0.042(2) Uani 1 1 d . . .
O19 O 0.5119(4) 0.0060(4) 0.1689(3) 0.0185(16) Uani 1 1 d . . .
W7 W 0.08954(3) 0.25790(3) 0.53157(2) 0.02348(11) Uani 1 1 d . . .
W8 W -0.05041(3) 0.37210(3) 0.611657(19) 0.01840(11) Uani 1 1 d . . .
W9 W -0.05532(3) 0.36500(3) 0.479348(19) 0.01908(11) Uani 1 1 d . . .
W10 W 0.13099(3) 0.41201(3) 0.41956(2) 0.02138(11) Uani 1 1 d . . .
W11 W 0.13697(3) 0.41853(3) 0.55193(2) 0.01969(11) Uani 1 1 d . . .
O20 O 0.1259(5) 0.1607(4) 0.5460(4) 0.034(2) Uani 1 1 d . . .
O21 O 0.0087(5) 0.2698(4) 0.6075(3) 0.0246(18) Uani 1 1 d . . .
O22 O 0.0027(5) 0.2600(4) 0.5022(3) 0.0276(19) Uani 1 1 d . . .
O23 O 0.1563(5) 0.2992(4) 0.4529(3) 0.0295(19) Uani 1 1 d . . .
O24 O 0.1578(4) 0.3070(4) 0.5587(3) 0.0245(17) Uani 1 1 d . . .
O25 O -0.1152(5) 0.3493(4) 0.6820(3) 0.0257(18) Uani 1 1 d . . .
O26 O -0.1203(5) 0.3285(4) 0.4570(4) 0.032(2) Uani 1 1 d . . .
O27 O 0.2046(5) 0.4118(5) 0.3522(3) 0.034(2) Uani 1 1 d . . .
O28 O 0.2097(5) 0.4286(4) 0.5815(3) 0.0278(19) Uani 1 1 d . . .
O29 O -0.1095(4) 0.3544(4) 0.5643(3) 0.0200(16) Uani 1 1 d . . .
O30 O 0.0368(4) 0.3818(4) 0.4095(3) 0.0214(17) Uani 1 1 d . . .
O31 O 0.1893(4) 0.4311(4) 0.4679(3) 0.0236(17) Uani 1 1 d . . .
O32 O 0.0447(4) 0.4029(4) 0.6205(3) 0.0181(16) Uani 1 1 d . . .
O33 O 0.0410(4) 0.3898(4) 0.5155(3) 0.0166(15) Uani 1 1 d . . .
O34 O -0.0869(4) 0.4832(4) 0.5914(3) 0.0222(17) Uani 1 1 d . . .
O35 O -0.0929(4) 0.4725(4) 0.4649(3) 0.0205(17) Uani 1 1 d . . .
W12 W -0.01499(3) 0.41907(3) -0.05625(2) 0.03350(14) Uani 1 1 d . . .
W13 W 0.01061(3) 0.39078(3) 0.07572(2) 0.03410(13) Uani 1 1 d . . .
W14 W 0.14031(3) 0.48498(3) -0.04473(2) 0.03086(13) Uani 1 1 d . . .
O36 O -0.0254(7) 0.3583(7) -0.0965(5) 0.069(3) Uani 1 1 d . . .
O37 O 0.2438(5) 0.4757(6) -0.0772(5) 0.058(3) Uani 1 1 d . . .
O38 O 0.0207(7) 0.3127(6) 0.1309(4) 0.070(4) Uani 1 1 d . . .
O39 O -0.0022(6) 0.3474(4) 0.0157(4) 0.044(2) Uani 1 1 d . . .
O40 O 0.1225(5) 0.4022(5) 0.0249(4) 0.039(2) Uani 1 1 d . . .
O41 O 0.1006(5) 0.4223(4) -0.0810(3) 0.0308(19) Uani 1 1 d . . .
O42 O -0.1244(5) 0.4458(6) -0.0092(4) 0.044(2) Uani 1 1 d . . .
O43 O 0.0211(5) 0.4779(6) 0.1054(3) 0.042(2) Uani 1 1 d . . .
O44 O 0.1040(5) 0.5761(5) -0.0965(3) 0.033(2) Uani 1 1 d . . .
O45 O 0.0000 0.5000 0.0000 0.018(2) Uani 1 2 d S . .
N1 N 0.2746(6) 0.7109(6) -0.0086(4) 0.035(3) Uani 1 1 d . . .
C111 C 0.3166(9) 0.7166(8) -0.0753(6) 0.046(4) Uani 1 1 d . . .
H11A H 0.3730 0.6904 -0.0808 0.056 Uiso 1 1 calc R . .
H11B H 0.3205 0.7730 -0.0949 0.056 Uiso 1 1 calc R . .
C112 C 0.2765(9) 0.6812(8) -0.1079(5) 0.041(3) Uani 1 1 d . . .
H11C H 0.2699 0.6253 -0.0879 0.049 Uiso 1 1 calc R . .
H11D H 0.2216 0.7096 -0.1058 0.049 Uiso 1 1 calc R . .
C113 C 0.3272(11) 0.6865(10) -0.1726(6) 0.063(5) Uani 1 1 d . . .
H11E H 0.3817 0.6571 -0.1747 0.076 Uiso 1 1 calc R . .
H11F H 0.3348 0.7424 -0.1923 0.076 Uiso 1 1 calc R . .
C114 C 0.2869(13) 0.6531(11) -0.2056(7) 0.083(6) Uani 1 1 d . . .
H11G H 0.3210 0.6574 -0.2475 0.124 Uiso 1 1 calc R . .
H11H H 0.2332 0.6825 -0.2040 0.124 Uiso 1 1 calc R . .
H11I H 0.2804 0.5975 -0.1866 0.124 Uiso 1 1 calc R . .
C121 C 0.2712(7) 0.6257(7) 0.0243(6) 0.034(3) Uani 1 1 d . . .
H12A H 0.2425 0.6246 0.0673 0.041 Uiso 1 1 calc R . .
H12B H 0.2375 0.6015 0.0094 0.041 Uiso 1 1 calc R . .
C122 C 0.3506(8) 0.5750(9) 0.0194(7) 0.055(4) Uani 1 1 d . . .
H12C H 0.3815 0.5926 0.0404 0.066 Uiso 1 1 calc R . .
H12D H 0.3835 0.5805 -0.0234 0.066 Uiso 1 1 calc R . .
C123 C 0.3363(10) 0.4890(9) 0.0470(7) 0.063(5) Uani 1 1 d . . .
H12E H 0.3094 0.4709 0.0236 0.076 Uiso 1 1 calc R . .
H12F H 0.2986 0.4852 0.0884 0.076 Uiso 1 1 calc R . .
C124 C 0.4145(12) 0.4337(12) 0.0491(12) 0.113(8) Uani 1 1 d . . .
H12G H 0.4008 0.3795 0.0668 0.170 Uiso 1 1 calc R . .
H12H H 0.4406 0.4497 0.0736 0.170 Uiso 1 1 calc R . .
H12I H 0.4521 0.4364 0.0083 0.170 Uiso 1 1 calc R . .
C131 C 0.3235(8) 0.7519(9) 0.0141(6) 0.047(4) Uani 1 1 d . . .
H13A H 0.3808 0.7277 0.0034 0.056 Uiso 1 1 calc R . .
H13B H 0.3231 0.8079 -0.0072 0.056 Uiso 1 1 calc R . .
C132 C 0.2930(10) 0.7482(10) 0.0805(6) 0.064(5) Uani 1 1 d . . .
H13C H 0.3036 0.6935 0.1022 0.076 Uiso 1 1 calc R . .
H13D H 0.2333 0.7634 0.0929 0.076 Uiso 1 1 calc R . .
C133 C 0.3352(10) 0.8034(12) 0.0973(8) 0.077(6) Uani 1 1 d . . .
H13E H 0.3227 0.8583 0.0767 0.092 Uiso 1 1 calc R . .
H13F H 0.3950 0.7896 0.0830 0.092 Uiso 1 1 calc R . .
C134 C 0.3079(14) 0.7986(13) 0.1661(9) 0.105(8) Uani 1 1 d . . .
H13G H 0.3351 0.8360 0.1745 0.158 Uiso 1 1 calc R . .
H13H H 0.3227 0.7451 0.1866 0.158 Uiso 1 1 calc R . .
H13I H 0.2486 0.8117 0.1806 0.158 Uiso 1 1 calc R . .
C141 C 0.1875(9) 0.7500(8) 0.0033(6) 0.046(4) Uani 1 1 d . . .
H14A H 0.1574 0.7229 -0.0124 0.055 Uiso 1 1 calc R . .
H14B H 0.1615 0.7419 0.0473 0.055 Uiso 1 1 calc R . .
C142 C 0.1781(11) 0.8364(9) -0.0234(8) 0.067(5) Uani 1 1 d . A .
H14C H 0.2020 0.8648 -0.0040 0.080 Uiso 1 1 calc R . .
H14D H 0.2091 0.8457 -0.0667 0.080 Uiso 1 1 calc R . .
C143 C 0.0944(13) 0.8683(15) -0.0163(12) 0.113(8) Uani 1 1 d . . .
H14W H 0.0768 0.8474 -0.0437 0.136 Uiso 0.49(3) 1 calc PR A 1
H14X H 0.0628 0.8441 0.0250 0.136 Uiso 0.49(3) 1 calc PR A 1
H14Y H 0.0905 0.9264 -0.0237 0.136 Uiso 0.51(3) 1 calc PR A 2
H14Z H 0.0611 0.8489 0.0256 0.136 Uiso 0.51(3) 1 calc PR A 2
C144 C 0.066(2) 0.952(2) -0.025(2) 0.15(3) Uani 0.49(3) 1 d P A 1
H14E H 0.0067 0.9590 -0.0145 0.223 Uiso 0.49(3) 1 calc PR A 1
H14F H 0.0899 0.9771 -0.0674 0.223 Uiso 0.49(3) 1 calc PR A 1
H14G H 0.0836 0.9755 0.0003 0.223 Uiso 0.49(3) 1 calc PR A 1
C145 C 0.059(2) 0.8456(19) -0.0592(14) 0.073(13) Uani 0.51(3) 1 d P A 2
H14H H 0.0017 0.8668 -0.0514 0.109 Uiso 0.51(3) 1 calc PR A 2
H14I H 0.0640 0.7880 -0.0526 0.109 Uiso 0.51(3) 1 calc PR A 2
H14J H 0.0898 0.8674 -0.1008 0.109 Uiso 0.51(3) 1 calc PR A 2
N2 N 0.4015(7) 0.2612(7) 0.3393(5) 0.042(3) Uani 1 1 d . . .
C211 C 0.4662(8) 0.1988(8) 0.3544(6) 0.041(3) Uani 1 1 d . . .
H21A H 0.4442 0.1718 0.3969 0.049 Uiso 1 1 calc R . .
H21B H 0.4755 0.1593 0.3297 0.049 Uiso 1 1 calc R . .
C212 C 0.5466(8) 0.2225(8) 0.3464(7) 0.053(4) Uani 1 1 d . . .
H21C H 0.5399 0.2553 0.3754 0.064 Uiso 1 1 calc R . .
H21D H 0.5667 0.2551 0.3055 0.064 Uiso 1 1 calc R . .
C213 C 0.6094(9) 0.1530(8) 0.3551(7) 0.048(4) Uani 1 1 d . . .
H21E H 0.5855 0.1163 0.3934 0.058 Uiso 1 1 calc R . .
H21F H 0.6218 0.1247 0.3223 0.058 Uiso 1 1 calc R . .
C214 C 0.6870(10) 0.1738(9) 0.3562(8) 0.065(5) Uani 1 1 d . . .
H21G H 0.7242 0.1257 0.3620 0.098 Uiso 1 1 calc R . .
H21H H 0.6758 0.2005 0.3893 0.098 Uiso 1 1 calc R . .
H21I H 0.7121 0.2090 0.3181 0.098 Uiso 1 1 calc R . .
C221 C 0.3927(9) 0.3324(8) 0.3680(6) 0.049(4) Uani 1 1 d . . .
H22A H 0.4445 0.3569 0.3499 0.059 Uiso 1 1 calc R . .
H22B H 0.3495 0.3719 0.3564 0.059 Uiso 1 1 calc R . .
C222 C 0.3731(9) 0.3173(9) 0.4334(6) 0.047(4) Uani 1 1 d . . .
H22C H 0.4117 0.2734 0.4464 0.056 Uiso 1 1 calc R . .
H22D H 0.3174 0.3009 0.4523 0.056 Uiso 1 1 calc R . .
C223 C 0.3778(8) 0.3889(10) 0.4545(8) 0.061(5) Uani 1 1 d . . .
H22E H 0.3563 0.3776 0.4989 0.074 Uiso 1 1 calc R . .
H22F H 0.3414 0.4332 0.4392 0.074 Uiso 1 1 calc R . .
C224 C 0.4630(10) 0.4160(11) 0.4358(9) 0.084(6) Uani 1 1 d . . .
H22G H 0.4592 0.4630 0.4512 0.127 Uiso 1 1 calc R . .
H22H H 0.4849 0.4285 0.3919 0.127 Uiso 1 1 calc R . .
H22I H 0.4993 0.3738 0.4523 0.127 Uiso 1 1 calc R . .
C231 C 0.4256(11) 0.2881(11) 0.2702(7) 0.079(6) Uani 1 1 d . . .
H23A H 0.4809 0.3054 0.2563 0.095 Uiso 1 1 calc R . .
H23B H 0.4303 0.2411 0.2538 0.095 Uiso 1 1 calc R . .
C232 C 0.3720(13) 0.3531(14) 0.2410(9) 0.107(8) Uani 1 1 d . . .
H23C H 0.3199 0.3644 0.2719 0.128 Uiso 1 1 calc R . .
H23D H 0.3592 0.3344 0.2103 0.128 Uiso 1 1 calc R . .
C233 C 0.414(2) 0.4315(15) 0.2104(18) 0.193(18) Uani 1 1 d . . .
H23E H 0.4421 0.4432 0.2362 0.231 Uiso 1 1 calc R . .
H23F H 0.4548 0.4275 0.1709 0.231 Uiso 1 1 calc R . .
C234 C 0.342(2) 0.496(3) 0.2031(16) 0.236(19) Uani 1 1 d . . .
H23G H 0.3637 0.5468 0.1831 0.354 Uiso 1 1 calc R . .
H23H H 0.3038 0.4995 0.2427 0.354 Uiso 1 1 calc R . .
H23I H 0.3145 0.4819 0.1789 0.354 Uiso 1 1 calc R . .
C241 C 0.3179(9) 0.2269(10) 0.3636(7) 0.056(4) Uani 1 1 d . . .
H24A H 0.3042 0.2098 0.4078 0.067 Uiso 1 1 calc R . .
H24B H 0.2757 0.2699 0.3549 0.067 Uiso 1 1 calc R . .
C242 C 0.3124(12) 0.1597(13) 0.3395(11) 0.108(8) Uani 1 1 d . . .
H24C H 0.3596 0.1197 0.3418 0.129 Uiso 1 1 calc R . .
H24D H 0.3153 0.1786 0.2967 0.129 Uiso 1 1 calc R . .
C243 C 0.2292(12) 0.1192(13) 0.3756(12) 0.108(9) Uani 1 1 d . . .
H24E H 0.2348 0.0682 0.3642 0.130 Uiso 1 1 calc R . .
H24F H 0.2227 0.1079 0.4191 0.130 Uiso 1 1 calc R . .
C244 C 0.1595(19) 0.163(2) 0.3661(15) 0.197(17) Uani 1 1 d . . .
H24G H 0.1121 0.1351 0.3910 0.296 Uiso 1 1 calc R . .
H24H H 0.1634 0.1718 0.3237 0.296 Uiso 1 1 calc R . .
H24I H 0.1535 0.2142 0.3769 0.296 Uiso 1 1 calc R . .
N3 N 0.2547(7) -0.1811(6) 0.3881(5) 0.044(3) Uani 1 1 d . . .
C311 C 0.3300(8) -0.1456(7) 0.3839(6) 0.042(3) Uani 1 1 d . . .
H31A H 0.3703 -0.1464 0.3439 0.051 Uiso 1 1 calc R . .
H31B H 0.3140 -0.0898 0.3872 0.051 Uiso 1 1 calc R . .
C312 C 0.3703(10) -0.1872(9) 0.4309(6) 0.056(4) Uani 1 1 d . . .
H31C H 0.3940 -0.2406 0.4241 0.068 Uiso 1 1 calc R . .
H31D H 0.3287 -0.1931 0.4710 0.068 Uiso 1 1 calc R . .
C313 C 0.4372(9) -0.1427(9) 0.4300(6) 0.053(4) Uani 1 1 d . . .
H31E H 0.4800 -0.1391 0.3906 0.063 Uiso 1 1 calc R . .
H31F H 0.4140 -0.0884 0.4347 0.063 Uiso 1 1 calc R . .
C314 C 0.4751(11) -0.1818(12) 0.4787(8) 0.082(6) Uani 1 1 d . . .
H31G H 0.5174 -0.1510 0.4766 0.123 Uiso 1 1 calc R . .
H31H H 0.4995 -0.2351 0.4736 0.123 Uiso 1 1 calc R . .
H31I H 0.4330 -0.1849 0.5179 0.123 Uiso 1 1 calc R . .
C321 C 0.2748(9) -0.2669(7) 0.3831(6) 0.048(4) Uani 1 1 d . . .
H32A H 0.2247 -0.2865 0.3844 0.058 Uiso 1 1 calc R . .
H32B H 0.2909 -0.2979 0.4186 0.058 Uiso 1 1 calc R . .
C322 C 0.3423(10) -0.2823(8) 0.3268(8) 0.066(5) Uani 1 1 d . . .
H32C H 0.3277 -0.2500 0.2911 0.079 Uiso 1 1 calc R . .
H32D H 0.3935 -0.2656 0.3263 0.079 Uiso 1 1 calc R . .
C323 C 0.357(2) -0.3669(14) 0.3231(15) 0.189(18) Uani 1 1 d . . .
H32E H 0.3744 -0.3650 0.2795 0.227 Uiso 1 1 calc R . .
H32F H 0.4061 -0.3870 0.3358 0.227 Uiso 1 1 calc R . .
C324 C 0.3187(19) -0.4165(15) 0.3427(14) 0.185(17) Uani 1 1 d . . .
H32G H 0.3527 -0.4657 0.3355 0.278 Uiso 1 1 calc R . .
H32H H 0.2752 -0.4076 0.3241 0.278 Uiso 1 1 calc R . .
H32I H 0.2944 -0.4200 0.3861 0.278 Uiso 1 1 calc R . .
C331 C 0.2241(8) -0.1325(8) 0.3369(6) 0.050(4) Uani 1 1 d . . .
H33A H 0.2702 -0.1295 0.2992 0.060 Uiso 1 1 calc R . .
H33B H 0.2060 -0.0782 0.3435 0.060 Uiso 1 1 calc R . .
C332 C 0.1530(11) -0.1643(12) 0.3285(9) 0.093(7) Uani 1 1 d . . .
H33C H 0.1732 -0.2137 0.3137 0.111 Uiso 1 1 calc R . .
H33D H 0.1101 -0.1762 0.3677 0.111 Uiso 1 1 calc R . .
C333 C 0.1169(12) -0.1036(14) 0.2839(9) 0.092(7) Uani 1 1 d . . .
H33E H 0.1614 -0.0784 0.2503 0.111 Uiso 1 1 calc R . .
H33F H 0.0876 -0.1303 0.2672 0.111 Uiso 1 1 calc R . .
C334 C 0.0637(17) -0.0470(15) 0.3114(12) 0.134(11) Uani 1 1 d . . .
H33G H 0.0421 -0.0078 0.2819 0.201 Uiso 1 1 calc R . .
H33H H 0.0926 -0.0210 0.3283 0.201 Uiso 1 1 calc R . .
H33I H 0.0185 -0.0718 0.3437 0.201 Uiso 1 1 calc R . .
C341 C 0.1894(9) -0.1779(8) 0.4473(6) 0.056(4) Uani 1 1 d . . .
H34A H 0.1405 -0.1976 0.4466 0.067 Uiso 1 1 calc R . .
H34B H 0.2089 -0.2150 0.4793 0.067 Uiso 1 1 calc R . .
C342 C 0.1638(12) -0.1010(11) 0.4643(8) 0.084(6) Uani 1 1 d . B .
H34C H 0.1389 -0.0640 0.4351 0.101 Uiso 1 1 calc R . .
H34D H 0.2119 -0.0787 0.4640 0.101 Uiso 1 1 calc R . .
C343 C 0.1025(18) -0.1117(14) 0.5265(12) 0.175(16) Uani 1 1 d . . .
H34W H 0.1158 -0.1643 0.5501 0.211 Uiso 0.64(11) 1 calc PR B 1
H34X H 0.0475 -0.1102 0.5230 0.211 Uiso 0.64(11) 1 calc PR B 1
H34Y H 0.1303 -0.1326 0.5577 0.211 Uiso 0.36(11) 1 calc PR B 2
H34Z H 0.0632 -0.1482 0.5312 0.211 Uiso 0.36(11) 1 calc PR B 2
C344 C 0.100(6) -0.045(3) 0.563(4) 0.15(4) Uani 0.64(11) 1 d P B 1
H34E H 0.0588 -0.0555 0.6027 0.229 Uiso 0.64(11) 1 calc PR B 1
H34F H 0.0852 0.0073 0.5406 0.229 Uiso 0.64(11) 1 calc PR B 1
H34G H 0.1534 -0.0469 0.5679 0.229 Uiso 0.64(11) 1 calc PR B 1
C345 C 0.056(4) -0.022(5) 0.532(4) 0.07(3) Uani 0.36(11) 1 d P B 2
H34H H 0.0144 -0.0246 0.5710 0.111 Uiso 0.36(11) 1 calc PR B 2
H34I H 0.0293 -0.0025 0.5001 0.111 Uiso 0.36(11) 1 calc PR B 2
H34J H 0.0957 0.0128 0.5267 0.111 Uiso 0.36(11) 1 calc PR B 2
N4 N 0.7672(7) -0.1438(6) 0.3155(5) 0.040(3) Uani 1 1 d . . .
C411 C 0.6962(10) -0.1768(8) 0.3105(7) 0.053(4) Uani 1 1 d . . .
H41A H 0.7101 -0.1850 0.2692 0.064 Uiso 1 1 calc R . .
H41B H 0.6479 -0.1370 0.3168 0.064 Uiso 1 1 calc R . .
C412 C 0.6733(10) -0.2540(8) 0.3546(6) 0.050(4) Uani 1 1 d . . .
H41C H 0.6541 -0.2458 0.3962 0.060 Uiso 1 1 calc R . .
H41D H 0.7216 -0.2939 0.3505 0.060 Uiso 1 1 calc R . .
C413 C 0.6054(11) -0.2829(8) 0.3412(7) 0.059(4) Uani 1 1 d . . .
H41E H 0.6252 -0.2907 0.2995 0.071 Uiso 1 1 calc R . .
H41F H 0.5579 -0.2421 0.3446 0.071 Uiso 1 1 calc R . .
C414 C 0.5783(12) -0.3608(9) 0.3846(8) 0.077(6) Uani 1 1 d . . .
H41G H 0.5353 -0.3774 0.3745 0.116 Uiso 1 1 calc R . .
H41H H 0.5573 -0.3529 0.4259 0.116 Uiso 1 1 calc R . .
H41I H 0.6250 -0.4015 0.3810 0.116 Uiso 1 1 calc R . .
C421 C 0.8445(9) -0.2016(9) 0.3044(6) 0.052(4) Uani 1 1 d . . .
H42A H 0.8899 -0.1771 0.3060 0.063 Uiso 1 1 calc R . .
H42B H 0.8360 -0.2493 0.3372 0.063 Uiso 1 1 calc R . .
C422 C 0.8691(11) -0.2263(10) 0.2445(7) 0.066(5) Uani 1 1 d . . .
H42C H 0.8262 -0.2554 0.2441 0.079 Uiso 1 1 calc R . .
H42D H 0.8736 -0.1787 0.2117 0.079 Uiso 1 1 calc R . .
C423 C 0.9486(12) -0.2773(12) 0.2339(8) 0.084(6) Uani 1 1 d . . .
H42E H 0.9474 -0.3172 0.2713 0.101 Uiso 1 1 calc R . .
H42F H 0.9528 -0.3060 0.2027 0.101 Uiso 1 1 calc R . .
C424 C 1.0207(14) -0.2395(12) 0.2158(12) 0.114(9) Uani 1 1 d . . .
H42G H 1.0683 -0.2792 0.2121 0.172 Uiso 1 1 calc R . .
H42H H 1.0178 -0.2103 0.2458 0.172 Uiso 1 1 calc R . .
H42I H 1.0256 -0.2029 0.1769 0.172 Uiso 1 1 calc R . .
C431 C 0.7767(9) -0.0660(8) 0.2684(7) 0.045(4) Uani 1 1 d . . .
H43A H 0.7853 -0.0775 0.2288 0.054 Uiso 1 1 calc R . .
H43B H 0.7248 -0.0313 0.2781 0.054 Uiso 1 1 calc R . .
C432 C 0.8443(10) -0.0218(10) 0.2632(8) 0.070(5) Uani 1 1 d . . .
H43C H 0.8951 -0.0583 0.2602 0.084 Uiso 1 1 calc R . .
H43D H 0.8311 -0.0008 0.2998 0.084 Uiso 1 1 calc R . .
C433 C 0.8583(15) 0.0461(14) 0.2084(11) 0.104(8) Uani 1 1 d . . .
H43E H 0.9074 0.0697 0.2044 0.124 Uiso 1 1 calc R . .
H43F H 0.8697 0.0247 0.1722 0.124 Uiso 1 1 calc R . .
C434 C 0.7924(17) 0.1061(19) 0.2099(13) 0.151(12) Uani 1 1 d . . .
H43G H 0.8046 0.1454 0.1721 0.226 Uiso 1 1 calc R . .
H43H H 0.7839 0.1315 0.2433 0.226 Uiso 1 1 calc R . .
H43I H 0.7428 0.0832 0.2155 0.226 Uiso 1 1 calc R . .
C441 C 0.7500(9) -0.1293(9) 0.3781(6) 0.048(4) Uani 1 1 d . . .
H44A H 0.7986 -0.1094 0.3791 0.058 Uiso 1 1 calc R . .
H44B H 0.7434 -0.1807 0.4070 0.058 Uiso 1 1 calc R . .
C442 C 0.6748(10) -0.0715(9) 0.4004(8) 0.063(5) Uani 1 1 d . C .
H44C H 0.6843 -0.0170 0.3777 0.076 Uiso 1 1 calc R . .
H44D H 0.6262 -0.0853 0.3947 0.076 Uiso 1 1 calc R . .
C443 C 0.6612(12) -0.0776(12) 0.4673(8) 0.087(6) Uani 1 1 d . . .
H44W H 0.6025 -0.0648 0.4877 0.104 Uiso 0.46(3) 1 calc PR C 1
H44X H 0.6778 -0.1323 0.4860 0.104 Uiso 0.46(3) 1 calc PR C 1
H44Y H 0.6470 -0.1317 0.4880 0.104 Uiso 0.54(3) 1 calc PR C 2
H44Z H 0.7149 -0.0743 0.4710 0.104 Uiso 0.54(3) 1 calc PR C 2
C444 C 0.708(3) -0.024(2) 0.4747(17) 0.071(16) Uani 0.46(3) 1 d P C 1
H44E H 0.6997 -0.0290 0.5175 0.107 Uiso 0.46(3) 1 calc PR C 1
H44F H 0.6905 0.0303 0.4572 0.107 Uiso 0.46(3) 1 calc PR C 1
H44G H 0.7662 -0.0366 0.4543 0.107 Uiso 0.46(3) 1 calc PR C 1
C445 C 0.608(3) -0.0294(17) 0.4996(17) 0.091(16) Uani 0.54(3) 1 d P C 2
H44H H 0.6095 -0.0446 0.5410 0.137 Uiso 0.54(3) 1 calc PR C 2
H44I H 0.5525 -0.0329 0.4993 0.137 Uiso 0.54(3) 1 calc PR C 2
H44J H 0.6211 0.0249 0.4823 0.137 Uiso 0.54(3) 1 calc PR C 2
N5 N -0.1274(8) 0.4366(6) 0.2906(5) 0.044(3) Uani 1 1 d . . .
C511 C -0.1887(8) 0.4220(8) 0.3528(5) 0.042(3) Uani 1 1 d . . .
H51A H -0.2045 0.4724 0.3665 0.050 Uiso 1 1 calc R . .
H51B H -0.1613 0.3848 0.3804 0.050 Uiso 1 1 calc R . .
C512 C -0.2662(8) 0.3893(8) 0.3588(6) 0.043(3) Uani 1 1 d . . .
H51C H -0.3022 0.4315 0.3411 0.051 Uiso 1 1 calc R . .
H51D H -0.2521 0.3466 0.3364 0.051 Uiso 1 1 calc R . .
C513 C -0.3109(8) 0.3576(8) 0.4242(6) 0.045(4) Uani 1 1 d . . .
H51E H -0.3590 0.3340 0.4261 0.054 Uiso 1 1 calc R . .
H51F H -0.2744 0.3147 0.4408 0.054 Uiso 1 1 calc R . .
C514 C -0.3389(10) 0.4157(10) 0.4633(7) 0.067(5) Uani 1 1 d . . .
H51G H -0.3668 0.3894 0.5044 0.100 Uiso 1 1 calc R . .
H51H H -0.3768 0.4577 0.4483 0.100 Uiso 1 1 calc R . .
H51I H -0.2918 0.4385 0.4629 0.100 Uiso 1 1 calc R . .
C521 C -0.0949(9) 0.3596(7) 0.2692(6) 0.040(3) Uani 1 1 d . . .
H52A H -0.1410 0.3370 0.2667 0.048 Uiso 1 1 calc R . .
H52B H -0.0560 0.3713 0.2282 0.048 Uiso 1 1 calc R . .
C522 C -0.0527(11) 0.2986(10) 0.3086(7) 0.064(5) Uani 1 1 d . . .
H52C H -0.0072 0.3213 0.3116 0.076 Uiso 1 1 calc R . .
H52D H -0.0918 0.2860 0.3494 0.076 Uiso 1 1 calc R . .
C523 C -0.0205(12) 0.2251(11) 0.2870(9) 0.083(6) Uani 1 1 d . . .
H52E H 0.0212 0.2371 0.2473 0.099 Uiso 1 1 calc R . .
H52F H 0.0067 0.1886 0.3150 0.099 Uiso 1 1 calc R . .
C524 C -0.084(2) 0.1859(18) 0.2817(19) 0.22(2) Uani 1 1 d . . .
H52G H -0.0586 0.1381 0.2663 0.329 Uiso 1 1 calc R . .
H52H H -0.1109 0.2216 0.2539 0.329 Uiso 1 1 calc R . .
H52I H -0.1241 0.1718 0.3212 0.329 Uiso 1 1 calc R . .
C531 C -0.0606(10) 0.4743(9) 0.2953(6) 0.056(5) Uani 1 1 d . . .
H53A H -0.0379 0.4384 0.3262 0.068 Uiso 1 1 calc R . .
H53B H -0.0852 0.5234 0.3099 0.068 Uiso 1 1 calc R . .
C532 C 0.0093(10) 0.4945(10) 0.2384(6) 0.058(5) Uani 1 1 d . . .
H53C H -0.0108 0.5363 0.2089 0.070 Uiso 1 1 calc R . .
H53D H 0.0312 0.4474 0.2208 0.070 Uiso 1 1 calc R . .
C533 C 0.0767(10) 0.5228(11) 0.2517(7) 0.071(6) Uani 1 1 d . . .
H53E H 0.1002 0.4792 0.2782 0.085 Uiso 1 1 calc R . .
H53F H 0.0534 0.5665 0.2731 0.085 Uiso 1 1 calc R . .
C534 C 0.1443(11) 0.5512(12) 0.1943(8) 0.089(7) Uani 1 1 d . . .
H53G H 0.1857 0.5707 0.2043 0.134 Uiso 1 1 calc R . .
H53H H 0.1211 0.5939 0.1676 0.134 Uiso 1 1 calc R . .
H53I H 0.1695 0.5074 0.1740 0.134 Uiso 1 1 calc R . .
C541 C -0.1668(11) 0.4888(8) 0.2443(6) 0.056(4) Uani 1 1 d . . .
H54A H -0.2099 0.4609 0.2430 0.067 Uiso 1 1 calc R . .
H54B H -0.1248 0.4944 0.2044 0.067 Uiso 1 1 calc R . .
C542 C -0.2052(11) 0.5729(10) 0.2543(8) 0.077(6) Uani 1 1 d . . .
H54C H -0.1613 0.6070 0.2440 0.092 Uiso 1 1 calc R . .
H54D H -0.2371 0.5700 0.2970 0.092 Uiso 1 1 calc R . .
C543 C -0.2644(9) 0.6110(9) 0.2127(6) 0.049(4) Uani 1 1 d . . .
H54E H -0.2777 0.6682 0.2119 0.059 Uiso 1 1 calc R . .
H54F H -0.2356 0.6044 0.1711 0.059 Uiso 1 1 calc R . .
C544 C -0.3434(14) 0.5712(12) 0.2371(9) 0.101(7) Uani 1 1 d . . .
H54G H -0.3783 0.5952 0.2116 0.151 Uiso 1 1 calc R . .
H54H H -0.3720 0.5781 0.2782 0.151 Uiso 1 1 calc R . .
H54I H -0.3301 0.5148 0.2371 0.151 Uiso 1 1 calc R . .
N6 N 0.2614(8) 0.1965(8) 0.0262(6) 0.059(4) Uani 1 1 d . . .
C611 C 0.2096(9) 0.2257(9) -0.0148(7) 0.051(4) Uani 1 1 d . . .
H61A H 0.2091 0.2836 -0.0281 0.062 Uiso 1 1 calc R . .
H61B H 0.1529 0.2140 0.0080 0.062 Uiso 1 1 calc R . .
C612 C 0.2382(10) 0.1898(12) -0.0694(8) 0.079(6) Uani 1 1 d . . .
H61C H 0.2430 0.1316 -0.0565 0.095 Uiso 1 1 calc R . .
H61D H 0.2930 0.2053 -0.0944 0.095 Uiso 1 1 calc R . .
C613 C 0.1789(9) 0.2166(9) -0.1070(7) 0.055(4) Uani 1 1 d . . .
H61E H 0.1646 0.2744 -0.1122 0.065 Uiso 1 1 calc R . .
H61F H 0.2063 0.2048 -0.1473 0.065 Uiso 1 1 calc R . .
C614 C 0.1044(11) 0.1778(12) -0.0790(9) 0.087(6) Uani 1 1 d . . .
H61G H 0.0677 0.1975 -0.1037 0.130 Uiso 1 1 calc R . .
H61H H 0.0773 0.1890 -0.0390 0.130 Uiso 1 1 calc R . .
H61I H 0.1180 0.1207 -0.0756 0.130 Uiso 1 1 calc R . .
C621 C 0.2630(11) 0.1094(11) 0.0503(8) 0.074(5) Uani 1 1 d . . .
H62A H 0.2970 0.0939 0.0776 0.089 Uiso 1 1 calc R . .
H62B H 0.2899 0.0826 0.0163 0.089 Uiso 1 1 calc R . .
C622 C 0.1778(14) 0.0788(12) 0.0848(10) 0.100(7) Uani 1 1 d . . .
H62C H 0.1527 0.0997 0.1218 0.120 Uiso 1 1 calc R . .
H62D H 0.1413 0.0972 0.0594 0.120 Uiso 1 1 calc R . .
C623 C 0.189(2) -0.0086(16) 0.1004(16) 0.178(16) Uani 1 1 d . . .
H62E H 0.2249 -0.0274 0.0642 0.214 Uiso 1 1 calc R . .
H62F H 0.2172 -0.0251 0.1312 0.214 Uiso 1 1 calc R . .
C624 C 0.118(2) -0.0469(17) 0.1217(15) 0.180(15) Uani 1 1 d . . .
H62G H 0.1334 -0.1041 0.1300 0.270 Uiso 1 1 calc R . .
H62H H 0.0898 -0.0328 0.0913 0.270 Uiso 1 1 calc R . .
H62I H 0.0825 -0.0310 0.1586 0.270 Uiso 1 1 calc R . .
C631 C 0.2243(10) 0.2408(11) 0.0772(7) 0.066(5) Uani 1 1 d . . .
H63A H 0.2234 0.2981 0.0599 0.079 Uiso 1 1 calc R . .
H63B H 0.1670 0.2291 0.0975 0.079 Uiso 1 1 calc R . .
C632 C 0.2682(13) 0.2207(14) 0.1226(9) 0.101(8) Uani 1 1 d . . .
H63C H 0.3197 0.2457 0.1055 0.121 Uiso 1 1 calc R . .
H63D H 0.2826 0.1629 0.1319 0.121 Uiso 1 1 calc R . .
C633 C 0.2173(15) 0.2480(16) 0.1818(11) 0.120(9) Uani 1 1 d . . .
H63E H 0.1672 0.2207 0.1987 0.144 Uiso 1 1 calc R . .
H63F H 0.2492 0.2285 0.2105 0.144 Uiso 1 1 calc R . .
C634 C 0.1938(16) 0.3257(13) 0.1808(11) 0.120(9) Uani 1 1 d . . .
H63G H 0.1635 0.3329 0.2216 0.179 Uiso 1 1 calc R . .
H63H H 0.1587 0.3460 0.1549 0.179 Uiso 1 1 calc R . .
H63I H 0.2421 0.3544 0.1651 0.179 Uiso 1 1 calc R . .
C641 C 0.3512(9) 0.2121(11) -0.0070(8) 0.071(5) Uani 1 1 d . . .
H64A H 0.3748 0.1795 -0.0376 0.086 Uiso 1 1 calc R . .
H64B H 0.3826 0.1959 0.0221 0.086 Uiso 1 1 calc R . .
C642 C 0.3601(12) 0.3001(13) -0.0381(10) 0.095(7) Uani 1 1 d . . .
H64C H 0.3398 0.3340 -0.0082 0.115 Uiso 1 1 calc R . .
H64D H 0.3295 0.3180 -0.0677 0.115 Uiso 1 1 calc R . .
C643 C 0.4528(13) 0.3024(19) -0.0696(14) 0.154(14) Uani 1 1 d . . .
H64E H 0.4817 0.2890 -0.0390 0.185 Uiso 1 1 calc R . .
H64F H 0.4732 0.2627 -0.0949 0.185 Uiso 1 1 calc R . .
C644 C 0.471(2) 0.383(3) -0.1078(14) 0.29(3) Uani 1 1 d . . .
H64G H 0.5291 0.3821 -0.1292 0.431 Uiso 1 1 calc R . .
H64H H 0.4541 0.4214 -0.0823 0.431 Uiso 1 1 calc R . .
H64I H 0.4400 0.3970 -0.1369 0.431 Uiso 1 1 calc R . .

loop_
_atom_site_aniso_label
_atom_site_aniso_U_11
_atom_site_aniso_U_22
_atom_site_aniso_U_33
_atom_site_aniso_U_23
_atom_site_aniso_U_13
_atom_site_aniso_U_12
Zr1 0.0215(6) 0.0242(6) 0.0130(5) -0.0029(4) -0.0025(4) -0.0046(5)
W2 0.0152(2) 0.0258(3) 0.0342(3) -0.0042(2) -0.0061(2) -0.0004(2)
W3 0.0247(3) 0.0182(2) 0.0220(2) -0.00363(19) -0.0058(2) -0.00156(19)
W4 0.0163(2) 0.0222(2) 0.0184(2) -0.00235(18) -0.00252(19) -0.00388(19)
W5 0.0187(2) 0.0179(2) 0.0223(2) -0.00082(18) -0.00708(19) -0.00317(19)
W6 0.0306(3) 0.0211(2) 0.0226(3) -0.00252(19) -0.0141(2) -0.0028(2)
O1 0.177(14) 0.133(11) 0.027(6) 0.009(6) -0.030(7) -0.124(11)
O2 0.019(4) 0.031(4) 0.024(4) -0.007(4) 0.003(3) -0.005(4)
O3 0.025(4) 0.029(4) 0.015(4) -0.007(3) 0.001(3) -0.006(4)
O4 0.019(4) 0.025(4) 0.022(4) -0.002(3) -0.009(3) 0.001(3)
O5 0.025(4) 0.024(4) 0.023(4) 0.000(3) -0.010(3) -0.006(3)
O6 0.022(5) 0.055(6) 0.056(6) -0.010(5) -0.013(4) 0.001(4)
O7 0.043(5) 0.020(4) 0.038(5) 0.000(4) -0.014(4) 0.003(4)
O8 0.019(4) 0.037(5) 0.035(5) -0.001(4) -0.004(4) -0.008(4)
O9 0.032(5) 0.014(4) 0.039(5) -0.003(4) -0.016(4) 0.005(3)
O10 0.031(5) 0.014(4) 0.037(5) -0.005(3) -0.014(4) 0.007(3)
O11 0.017(4) 0.024(4) 0.019(4) -0.004(3) -0.001(3) -0.003(3)
O12 0.019(4) 0.018(4) 0.028(4) -0.003(3) -0.009(3) 0.001(3)
O13 0.012(4) 0.026(4) 0.035(5) -0.003(4) -0.004(3) -0.004(3)
O14 0.039(5) 0.016(4) 0.043(5) -0.005(4) -0.022(4) -0.002(4)
O15 0.042(5) 0.022(4) 0.020(4) 0.000(3) -0.011(4) -0.003(4)
O16 0.030(5) 0.021(4) 0.019(4) -0.005(3) -0.007(3) -0.006(3)
O17 0.032(5) 0.026(4) 0.030(5) -0.005(4) -0.014(4) -0.009(4)
O18 0.066(7) 0.039(5) 0.031(5) -0.004(4) -0.027(5) -0.013(5)
O19 0.013(4) 0.022(4) 0.021(4) -0.002(3) -0.009(3) 0.003(3)
W7 0.0256(3) 0.0152(2) 0.0273(3) -0.00458(19) -0.0082(2) 0.00326(19)
W8 0.0180(2) 0.0203(2) 0.0153(2) -0.00232(18) -0.00301(18) -0.00441(19)
W9 0.0223(3) 0.0179(2) 0.0180(2) -0.00285(18) -0.00681(19) -0.00486(19)
W10 0.0186(2) 0.0219(2) 0.0186(2) -0.00702(19) 0.00102(19) 0.00091(19)
W11 0.0151(2) 0.0214(2) 0.0213(2) -0.00298(19) -0.00539(19) -0.00176(19)
O20 0.043(5) 0.021(4) 0.043(5) -0.007(4) -0.026(4) 0.011(4)
O21 0.034(5) 0.021(4) 0.018(4) 0.006(3) -0.012(4) -0.009(4)
O22 0.033(5) 0.015(4) 0.028(5) 0.001(3) -0.005(4) -0.005(4)
O23 0.025(5) 0.026(4) 0.026(4) -0.006(4) 0.002(4) 0.008(4)
O24 0.020(4) 0.023(4) 0.030(4) -0.003(3) -0.014(4) 0.008(3)
O25 0.029(5) 0.025(4) 0.015(4) -0.004(3) 0.004(3) -0.003(4)
O26 0.041(5) 0.024(4) 0.037(5) -0.005(4) -0.016(4) -0.014(4)
O27 0.029(5) 0.034(5) 0.025(5) -0.004(4) 0.002(4) 0.006(4)
O28 0.023(4) 0.031(5) 0.034(5) -0.003(4) -0.019(4) -0.003(4)
O29 0.022(4) 0.018(4) 0.017(4) 0.002(3) -0.004(3) -0.007(3)
O30 0.030(5) 0.015(4) 0.020(4) -0.009(3) -0.006(3) 0.002(3)
O31 0.020(4) 0.021(4) 0.025(4) -0.003(3) -0.005(3) 0.000(3)
O32 0.016(4) 0.018(4) 0.020(4) -0.003(3) -0.007(3) 0.001(3)
O33 0.005(4) 0.024(4) 0.015(4) -0.006(3) 0.002(3) 0.005(3)
O34 0.013(4) 0.031(4) 0.020(4) -0.010(3) 0.002(3) -0.001(3)
O35 0.022(4) 0.018(4) 0.017(4) -0.003(3) 0.000(3) -0.005(3)
W12 0.0352(3) 0.0445(3) 0.0264(3) -0.0200(2) -0.0008(2) -0.0164(3)
W13 0.0413(3) 0.0270(3) 0.0204(3) -0.0001(2) -0.0022(2) 0.0083(2)
W14 0.0123(2) 0.0457(3) 0.0305(3) -0.0128(2) -0.0008(2) 0.0024(2)
O36 0.071(8) 0.087(8) 0.062(7) -0.046(6) 0.000(6) -0.039(7)
O37 0.019(5) 0.083(8) 0.060(7) -0.019(6) 0.005(5) -0.001(5)
O38 0.091(9) 0.043(6) 0.035(6) 0.010(5) -0.005(6) 0.033(6)
O39 0.058(6) 0.016(4) 0.037(5) -0.002(4) 0.014(5) -0.011(4)
O40 0.024(5) 0.049(6) 0.036(5) -0.010(4) -0.013(4) 0.026(4)
O41 0.026(5) 0.027(4) 0.028(5) -0.011(4) 0.006(4) 0.005(4)
O42 0.025(5) 0.078(7) 0.042(6) -0.034(5) -0.006(4) -0.013(5)
O43 0.043(6) 0.073(7) 0.017(4) -0.024(4) -0.015(4) 0.013(5)
O44 0.031(5) 0.042(5) 0.020(4) -0.006(4) 0.006(4) -0.017(4)
O45 0.012(5) 0.017(5) 0.025(6) -0.015(5) -0.001(4) 0.002(4)
N1 0.030(6) 0.046(7) 0.031(6) -0.014(5) 0.001(5) -0.023(5)
C111 0.056(9) 0.051(9) 0.034(8) -0.017(7) 0.005(7) -0.033(8)
C112 0.051(9) 0.051(9) 0.021(7) -0.008(6) -0.003(6) -0.018(7)
C113 0.092(13) 0.065(11) 0.027(8) -0.005(7) -0.003(8) -0.031(10)
C114 0.137(18) 0.080(13) 0.031(9) -0.005(9) -0.005(10) -0.062(13)
C121 0.021(7) 0.042(8) 0.037(7) -0.004(6) -0.001(6) -0.021(6)
C122 0.028(8) 0.066(11) 0.070(11) -0.020(9) -0.010(8) -0.006(8)
C123 0.055(11) 0.053(10) 0.060(11) -0.004(8) -0.006(8) 0.012(8)
C124 0.069(15) 0.085(15) 0.18(3) -0.008(16) -0.056(16) 0.010(12)
C131 0.032(8) 0.064(10) 0.049(9) -0.024(8) 0.005(7) -0.034(7)
C132 0.066(11) 0.097(13) 0.047(9) -0.032(9) -0.006(8) -0.052(10)
C133 0.048(10) 0.115(16) 0.086(14) -0.050(12) -0.005(9) -0.040(11)
C134 0.14(2) 0.131(19) 0.076(15) -0.039(14) -0.051(14) -0.044(17)
C141 0.058(10) 0.035(8) 0.044(8) -0.006(7) -0.008(7) -0.018(7)
C142 0.072(13) 0.058(11) 0.068(12) -0.007(9) -0.016(10) -0.021(10)
C143 0.064(15) 0.11(2) 0.15(2) -0.034(17) -0.016(15) -0.014(14)
C144 0.07(3) 0.07(3) 0.18(5) 0.01(3) 0.06(3) 0.07(2)
C145 0.09(3) 0.06(2) 0.05(2) 0.038(17) -0.030(19) -0.04(2)
N2 0.039(7) 0.058(8) 0.026(6) -0.015(5) -0.011(5) 0.015(6)
C211 0.035(8) 0.039(8) 0.048(9) -0.016(7) -0.016(7) 0.014(6)
C212 0.035(9) 0.047(9) 0.064(11) -0.020(8) -0.002(7) 0.016(7)
C213 0.052(10) 0.030(7) 0.081(11) -0.019(7) -0.044(9) 0.006(7)
C214 0.061(11) 0.053(10) 0.087(13) -0.030(9) -0.024(10) 0.006(9)
C221 0.049(9) 0.044(8) 0.034(8) -0.009(7) 0.003(7) 0.016(7)
C222 0.033(8) 0.056(9) 0.046(9) -0.018(7) -0.010(7) 0.013(7)
C223 0.012(7) 0.091(12) 0.096(13) -0.064(11) -0.009(8) 0.009(7)
C224 0.051(11) 0.093(14) 0.124(18) -0.059(13) -0.018(11) -0.011(10)
C231 0.071(13) 0.098(14) 0.043(10) -0.010(9) -0.018(9) 0.050(11)
C232 0.085(16) 0.13(2) 0.081(15) -0.027(14) -0.029(12) 0.067(15)
C233 0.19(3) 0.073(18) 0.36(5) 0.01(2) -0.20(4) 0.02(2)
C234 0.20(4) 0.32(6) 0.17(4) -0.06(4) -0.05(3) 0.00(4)
C241 0.038(9) 0.081(12) 0.052(10) -0.040(9) -0.007(7) 0.008(8)
C242 0.078(15) 0.131(19) 0.15(2) -0.112(18) -0.035(15) 0.020(14)
C243 0.049(12) 0.115(18) 0.22(3) -0.108(19) -0.068(16) 0.017(12)
C244 0.14(3) 0.28(5) 0.22(4) -0.19(4) -0.01(3) -0.03(3)
N3 0.044(7) 0.028(6) 0.042(7) 0.002(5) 0.011(6) -0.021(5)
C311 0.049(9) 0.023(7) 0.047(9) 0.004(6) -0.008(7) -0.014(6)
C312 0.068(11) 0.050(9) 0.043(9) 0.027(7) -0.021(8) -0.031(8)
C313 0.058(10) 0.060(10) 0.034(8) 0.006(7) -0.005(7) -0.033(8)
C314 0.086(14) 0.104(15) 0.055(11) 0.013(10) -0.028(10) -0.035(12)
C321 0.063(10) 0.025(7) 0.054(9) -0.012(7) -0.001(8) -0.023(7)
C322 0.069(12) 0.036(9) 0.076(12) -0.011(8) 0.005(9) -0.018(8)
C323 0.22(4) 0.081(18) 0.22(3) -0.07(2) 0.07(3) -0.10(2)
C324 0.17(3) 0.08(2) 0.21(4) -0.02(2) 0.06(3) -0.03(2)
C331 0.032(8) 0.038(8) 0.057(10) 0.015(7) 0.006(7) -0.020(7)
C332 0.060(12) 0.114(16) 0.099(15) 0.046(13) -0.039(11) -0.067(12)
C333 0.077(14) 0.14(2) 0.078(14) 0.000(14) -0.041(12) -0.057(15)
C334 0.15(3) 0.13(2) 0.12(2) -0.066(19) -0.044(19) 0.049(19)
C341 0.054(10) 0.042(9) 0.042(9) 0.005(7) 0.024(7) -0.026(8)
C342 0.079(14) 0.073(13) 0.076(13) -0.037(11) 0.033(10) -0.030(11)
C343 0.20(3) 0.11(2) 0.15(2) -0.095(19) 0.11(2) -0.06(2)
C344 0.19(7) 0.12(4) 0.09(4) -0.05(3) 0.06(5) -0.04(4)
C345 0.06(4) 0.11(6) 0.05(4) -0.06(4) 0.03(3) -0.04(4)
N4 0.041(7) 0.036(6) 0.046(7) 0.002(5) -0.031(6) 0.004(5)
C411 0.067(11) 0.048(9) 0.048(9) -0.004(7) -0.035(8) 0.011(8)
C412 0.069(11) 0.039(8) 0.047(9) 0.001(7) -0.035(8) 0.002(8)
C413 0.090(13) 0.036(8) 0.063(11) -0.016(8) -0.037(10) -0.005(8)
C414 0.116(17) 0.049(10) 0.070(12) 0.001(9) -0.035(12) -0.023(11)
C421 0.048(9) 0.064(10) 0.036(8) -0.011(7) -0.019(7) 0.029(8)
C422 0.080(13) 0.054(10) 0.043(10) -0.001(8) -0.012(9) 0.015(9)
C423 0.088(15) 0.085(14) 0.056(12) -0.017(10) -0.004(11) 0.014(12)
C424 0.117(19) 0.073(14) 0.18(3) 0.014(15) -0.095(19) -0.036(14)
C431 0.045(9) 0.034(8) 0.056(9) -0.006(7) -0.028(8) 0.012(7)
C432 0.060(11) 0.068(12) 0.085(13) 0.007(10) -0.038(10) -0.012(9)
C433 0.090(18) 0.116(19) 0.101(18) -0.004(15) -0.047(15) 0.004(15)
C434 0.12(2) 0.20(3) 0.17(3) -0.08(3) -0.04(2) -0.06(2)
C441 0.044(9) 0.057(9) 0.043(9) -0.022(7) -0.015(7) 0.013(7)
C442 0.057(11) 0.045(9) 0.079(13) -0.014(9) -0.009(9) -0.005(8)
C443 0.084(14) 0.105(16) 0.062(12) -0.053(12) 0.019(10) -0.019(13)
C444 0.09(4) 0.07(3) 0.06(3) -0.03(2) -0.06(3) 0.04(2)
C445 0.13(4) 0.029(17) 0.10(3) -0.039(18) -0.02(3) 0.004(19)
N5 0.076(9) 0.042(7) 0.023(6) -0.011(5) -0.015(6) -0.020(6)
C511 0.054(9) 0.048(8) 0.022(7) -0.001(6) -0.006(6) -0.025(7)
C512 0.048(9) 0.040(8) 0.050(9) -0.008(7) -0.030(7) -0.003(7)
C513 0.037(8) 0.042(8) 0.051(9) 0.002(7) -0.009(7) -0.018(7)
C514 0.071(12) 0.089(13) 0.039(9) -0.010(9) 0.001(8) -0.044(10)
C521 0.055(9) 0.038(8) 0.029(7) -0.004(6) -0.016(7) -0.007(7)
C522 0.072(12) 0.070(12) 0.045(10) -0.009(9) -0.017(9) -0.003(10)
C523 0.079(14) 0.065(12) 0.087(15) 0.006(11) -0.021(12) -0.008(11)
C524 0.20(4) 0.14(3) 0.39(6) -0.08(3) -0.18(4) 0.02(3)
C531 0.083(12) 0.072(11) 0.020(7) -0.019(7) 0.002(7) -0.043(9)
C532 0.075(12) 0.068(11) 0.026(8) -0.021(7) 0.016(7) -0.038(9)
C533 0.085(13) 0.102(14) 0.037(9) -0.029(9) 0.002(9) -0.057(11)
C534 0.080(14) 0.115(17) 0.063(12) -0.029(12) 0.019(10) -0.050(13)
C541 0.095(13) 0.035(8) 0.034(8) -0.007(7) -0.023(8) 0.005(8)
C542 0.087(14) 0.054(10) 0.066(12) -0.032(9) 0.016(10) 0.001(10)
C543 0.051(10) 0.053(9) 0.037(8) -0.006(7) -0.016(7) 0.010(8)
C544 0.13(2) 0.096(16) 0.072(14) -0.023(12) -0.045(14) 0.036(15)
N6 0.050(8) 0.071(9) 0.065(9) -0.042(8) -0.028(7) 0.034(7)
C611 0.035(8) 0.058(10) 0.062(10) -0.023(8) -0.030(8) 0.034(7)
C612 0.052(11) 0.120(16) 0.078(13) -0.062(12) -0.033(10) 0.046(11)
C613 0.056(10) 0.065(10) 0.042(9) -0.019(8) -0.011(8) 0.000(8)
C614 0.065(13) 0.101(16) 0.096(16) -0.012(13) -0.033(12) -0.009(12)
C621 0.062(12) 0.083(14) 0.082(14) -0.023(11) -0.042(11) 0.029(11)
C622 0.106(18) 0.073(14) 0.103(17) 0.021(12) -0.047(15) 0.006(13)
C623 0.21(4) 0.10(2) 0.23(4) 0.07(2) -0.13(3) -0.07(2)
C624 0.24(4) 0.12(2) 0.19(3) 0.01(2) -0.10(3) -0.05(3)
C631 0.059(11) 0.087(13) 0.066(11) -0.043(10) -0.043(9) 0.040(9)
C632 0.112(18) 0.128(19) 0.095(16) -0.073(15) -0.064(14) 0.043(15)
C633 0.11(2) 0.14(2) 0.12(2) -0.071(18) -0.042(16) 0.043(17)
C634 0.16(3) 0.096(18) 0.12(2) -0.056(16) -0.070(19) 0.041(17)
C641 0.040(10) 0.102(15) 0.094(14) -0.064(12) -0.032(10) 0.023(10)
C642 0.073(15) 0.105(18) 0.119(19) -0.041(15) -0.028(13) -0.016(13)
C643 0.059(15) 0.24(4) 0.19(3) -0.14(3) 0.025(17) -0.061(19)
C644 0.22(4) 0.56(9) 0.13(3) 0.01(4) -0.03(3) -0.29(5)

loop_
_atom_type_symbol
_atom_type_description
_atom_type_scat_dispersion_real
_atom_type_scat_dispersion_imag
_atom_type_scat_source
C C 0.0033 0.0016 'International Tables Vol C Tables 4.2.6.8 and 6.1.1.4'
H H 0.0000 0.0000 'International Tables Vol C Tables 4.2.6.8 and 6.1.1.4'
N N 0.0061 0.0033 'International Tables Vol C Tables 4.2.6.8 and 6.1.1.4'
O O 0.0106 0.0060 'International Tables Vol C Tables 4.2.6.8 and 6.1.1.4'
Zr Zr -2.9673 0.5597 'International Tables Vol C Tables 4.2.6.8 and 6.1.1.4'
W W -0.8490 6.8722 'International Tables Vol C Tables 4.2.6.8 and 6.1.1.4'

loop_
_geom_angle_atom_site_label_1
_geom_angle_atom_site_label_2
_geom_angle_atom_site_label_3
_geom_angle
_geom_angle_site_symmetry_1
_geom_angle_site_symmetry_3
O1 Zr1 O1 62.0(5) . 2_655
O1 Zr1 O2 92.0(4) . .
O1 Zr1 O2 120.1(5) 2_655 .
O1 Zr1 O3 132.3(4) . .
O1 Zr1 O3 79.3(4) 2_655 .
O1 Zr1 O4 118.0(5) . .
O1 Zr1 O4 89.7(4) 2_655 .
O1 Zr1 O5 80.2(4) . .
O1 Zr1 O5 132.7(4) 2_655 .
O1 Zr1 O19 149.9(3) . .
O1 Zr1 O19 148.1(3) 2_655 .
O2 Zr1 O3 83.9(3) . .
O2 Zr1 O4 146.0(3) . .
O2 Zr1 O5 86.5(3) . .
O2 Zr1 O19 72.9(3) . .
O3 Zr1 O4 86.5(3) . .
O3 Zr1 O5 146.3(3) . .
O3 Zr1 O19 73.1(3) . .
O4 Zr1 O5 83.6(3) . .
O4 Zr1 O19 73.1(3) . .
O5 Zr1 O19 73.1(3) . .
O2 W2 O6 104.1(4) . .
O2 W2 O10 90.1(3) . .
O2 W2 O13 90.2(3) . .
O2 W2 O14 155.7(3) . .
O2 W2 O19 78.7(3) . .
O6 W2 O10 102.2(4) . .
O6 W2 O13 103.1(4) . .
O6 W2 O14 100.2(4) . .
O6 W2 O19 177.2(4) . .
O10 W2 O13 153.9(3) . .
O10 W2 O14 84.9(3) . .
O10 W2 O19 77.7(3) . .
O13 W2 O14 84.1(3) . .
O13 W2 O19 76.8(3) . .
O14 W2 O19 77.0(3) . .
O3 W3 O7 104.0(4) . .
O3 W3 O10 89.7(3) . .
O3 W3 O11 89.8(3) . .
O3 W3 O15 155.2(3) . .
O3 W3 O19 78.1(3) . .
O7 W3 O10 103.5(4) . .
O7 W3 O11 103.9(3) . .
O7 W3 O15 100.7(3) . .
O7 W3 O19 177.9(3) . .
O10 W3 O11 151.8(3) . .
O10 W3 O15 83.9(3) . .
O10 W3 O19 76.5(3) . .
O11 W3 O15 84.9(3) . .
O11 W3 O19 75.9(3) . .
O15 W3 O19 77.2(3) . .
O4 W4 O8 103.3(4) . .
O4 W4 O11 90.1(3) . .
O4 W4 O12 89.7(3) . .
O4 W4 O16 155.6(3) . .
O4 W4 O19 78.1(3) . .
O8 W4 O11 104.0(3) . .
O8 W4 O12 102.4(3) . .
O8 W4 O16 101.2(3) . .
O8 W4 O19 178.3(3) . .
O11 W4 O12 153.0(3) . .
O11 W4 O16 84.8(3) . .
O11 W4 O19 76.9(3) . .
O12 W4 O16 84.3(3) . .
O12 W4 O19 76.6(3) . .
O16 W4 O19 77.5(3) . .
O5 W5 O9 103.9(3) . .
O5 W5 O12 89.9(3) . .
O5 W5 O13 90.5(3) . .
O5 W5 O17 156.0(3) . .
O5 W5 O19 78.9(3) . .
O9 W5 O12 102.8(3) . .
O9 W5 O13 104.4(3) . .
O9 W5 O17 100.1(3) . .
O9 W5 O19 177.2(3) . .
O12 W5 O13 151.8(3) . .
O12 W5 O17 84.0(3) . .
O12 W5 O19 76.5(3) . .
O13 W5 O17 84.3(3) . .
O13 W5 O19 76.0(3) . .
O17 W5 O19 77.1(3) . .
O14 W6 O15 86.7(3) . .
O14 W6 O16 152.1(3) . .
O14 W6 O17 86.0(3) . .
O14 W6 O18 103.9(4) . .
O14 W6 O19 75.9(3) . .
O15 W6 O16 87.1(3) . .
O15 W6 O17 152.8(3) . .
O15 W6 O18 104.0(4) . .
O15 W6 O19 76.5(3) . .
O16 W6 O17 87.2(3) . .
O16 W6 O18 104.0(4) . .
O16 W6 O19 76.2(3) . .
O17 W6 O18 103.2(4) . .
O17 W6 O19 76.4(3) . .
O18 W6 O19 179.5(3) . .
Zr1 O1 Zr1 118.0(5) . 2_655
Zr1 O2 W2 116.7(4) . .
Zr1 O3 W3 117.3(4) . .
Zr1 O4 W4 117.4(3) . .
Zr1 O5 W5 116.4(4) . .
W2 O10 W3 116.1(4) . .
W3 O11 W4 117.1(3) . .
W4 O12 W5 117.1(4) . .
W2 O13 W5 116.8(3) . .
W2 O14 W6 118.4(4) . .
W3 O15 W6 117.9(4) . .
W4 O16 W6 118.1(4) . .
W5 O17 W6 117.9(4) . .
Zr1 O19 W2 91.7(2) . .
Zr1 O19 W3 91.4(2) . .
Zr1 O19 W4 91.4(2) . .
Zr1 O19 W5 91.5(2) . .
Zr1 O19 W6 179.7(3) . .
W2 O19 W3 89.6(2) . .
W2 O19 W4 176.9(3) . .
W2 O19 W5 90.4(2) . .
W2 O19 W6 88.7(2) . .
W3 O19 W4 90.1(2) . .
W3 O19 W5 177.1(3) . .
W3 O19 W6 88.5(2) . .
W4 O19 W5 89.7(2) . .
W4 O19 W6 88.3(2) . .
W5 O19 W6 88.6(2) . .
O20 W7 O21 102.5(4) . .
O20 W7 O22 104.5(3) . .
O20 W7 O23 104.6(4) . .
O20 W7 O24 102.3(3) . .
O20 W7 O33 177.8(3) . .
O21 W7 O22 87.6(3) . .
O21 W7 O23 152.4(3) . .
O21 W7 O24 84.0(3) . .
O21 W7 O33 76.0(3) . .
O22 W7 O23 90.7(3) . .
O22 W7 O24 153.0(3) . .
O22 W7 O33 77.2(3) . .
O23 W7 O24 85.2(3) . .
O23 W7 O33 76.8(3) . .
O24 W7 O33 75.9(3) . .
O21 W8 O25 98.3(3) . .
O21 W8 O29 88.7(3) . .
O21 W8 O32 87.5(3) . .
O21 W8 O33 76.1(3) . .
O21 W8 O34 162.4(3) . .
O25 W8 O29 102.4(3) . .
O25 W8 O32 105.7(3) . .
O25 W8 O33 174.2(3) . .
O25 W8 O34 99.2(3) . .
O29 W8 O32 152.0(3) . .
O29 W8 O33 76.1(3) . .
O29 W8 O34 87.8(3) . .
O32 W8 O33 76.0(3) . .
O32 W8 O34 87.5(3) . .
O33 W8 O34 86.3(3) . .
O22 W9 O26 93.7(3) . .
O22 W9 O29 85.2(3) . .
O22 W9 O30 86.5(3) . .
O22 W9 O33 75.5(3) . .
O22 W9 O35 166.0(3) . .
O26 W9 O29 102.4(3) . .
O26 W9 O30 103.7(3) . .
O26 W9 O33 169.1(3) . .
O26 W9 O35 100.3(3) . .
O29 W9 O30 153.0(3) . .
O29 W9 O33 76.0(3) . .
O29 W9 O35 91.2(3) . .
O30 W9 O33 77.1(3) . .
O30 W9 O35 90.8(3) . .
O33 W9 O35 90.6(3) . .
O23 W10 O27 94.5(3) . .
O23 W10 O30 86.5(3) . .
O23 W10 O31 85.6(3) . .
O23 W10 O33 75.5(3) . .
O23 W10 O34 164.6(3) . 2_566
O27 W10 O30 104.4(4) . .
O27 W10 O31 102.7(4) . .
O27 W10 O33 169.9(3) . .
O27 W10 O34 100.9(3) . 2_566
O30 W10 O31 152.3(3) . .
O30 W10 O33 76.4(3) . .
O30 W10 O34 90.2(3) . 2_566
O31 W10 O33 76.0(3) . .
O31 W10 O34 90.4(3) . 2_566
O33 W10 O34 89.1(3) . 2_566
O24 W11 O28 97.5(3) . .
O24 W11 O31 88.4(3) . .
O24 W11 O32 89.2(3) . .
O24 W11 O33 76.2(3) . .
O24 W11 O35 163.4(3) . 2_566
O28 W11 O31 105.7(3) . .
O28 W11 O32 102.3(3) . .
O28 W11 O33 173.6(3) . .
O28 W11 O35 99.1(3) . 2_566
O31 W11 O32 152.0(3) . .
O31 W11 O33 75.7(3) . .
O31 W11 O35 86.8(3) . 2_566
O32 W11 O33 76.7(3) . .
O32 W11 O35 87.6(3) . 2_566
O33 W11 O35 87.2(3) . 2_566
W7 O21 W8 117.0(3) . .
W7 O22 W9 116.5(4) . .
W7 O23 W10 116.5(4) . .
W7 O24 W11 117.1(4) . .
W8 O29 W9 117.6(3) . .
W9 O30 W10 116.2(3) . .
W10 O31 W11 118.3(4) . .
W8 O32 W11 117.6(3) . .
W7 O33 W8 90.7(2) . .
W7 O33 W9 90.8(2) . .
W7 O33 W10 91.2(2) . .
W7 O33 W11 90.8(2) . .
W8 O33 W9 90.3(2) . .
W8 O33 W10 178.0(3) . .
W8 O33 W11 89.5(2) . .
W9 O33 W10 90.1(2) . .
W9 O33 W11 178.4(3) . .
W10 O33 W11 90.0(2) . .
W8 O34 W10 173.5(4) . 2_566
W9 O35 W11 176.2(4) . 2_566
O36 W12 O39 102.9(5) . .
O36 W12 O41 103.0(4) . .
O36 W12 O42 103.9(4) . .
O36 W12 O43 105.0(5) . 2_565
O36 W12 O45 178.9(4) . .
O39 W12 O41 86.3(4) . .
O39 W12 O42 86.5(4) . .
O39 W12 O43 152.0(3) . 2_565
O39 W12 O45 76.0(2) . .
O41 W12 O42 153.0(3) . .
O41 W12 O43 87.0(4) . 2_565
O41 W12 O45 76.7(2) . .
O42 W12 O43 87.2(4) . 2_565
O42 W12 O45 76.3(2) . .
O43 W12 O45 76.1(2) 2_565 .
O38 W13 O39 105.0(5) . .
O38 W13 O40 103.2(5) . .
O38 W13 O43 102.9(5) . .
O38 W13 O44 104.6(4) . 2_565
O38 W13 O45 178.2(5) . .
O39 W13 O40 86.8(4) . .
O39 W13 O43 152.1(3) . .
O39 W13 O44 87.5(4) . 2_565
O39 W13 O45 76.3(2) . .
O40 W13 O43 85.4(4) . .
O40 W13 O44 152.2(3) . 2_565
O40 W13 O45 75.5(2) . .
O43 W13 O44 87.0(3) . 2_565
O43 W13 O45 75.7(3) . .
O44 W13 O45 76.6(2) 2_565 .
O37 W14 O40 104.1(4) . .
O37 W14 O41 104.6(4) . .
O37 W14 O42 103.0(4) . 2_565
O37 W14 O44 103.1(4) . .
O37 W14 O45 178.8(4) . .
O40 W14 O41 87.6(4) . .
O40 W14 O42 86.1(4) . 2_565
O40 W14 O44 152.7(3) . .
O40 W14 O45 76.3(2) . .
O41 W14 O42 152.4(3) . 2_565
O41 W14 O44 87.5(3) . .
O41 W14 O45 76.5(2) . .
O42 W14 O44 85.9(4) 2_565 .
O42 W14 O45 75.9(2) 2_565 .
O44 W14 O45 76.5(2) . .
W12 O39 W13 117.8(4) . .
W13 O40 W14 117.8(4) . .
W12 O41 W14 117.1(4) . .
W12 O42 W14 117.5(4) . 2_565
W12 O43 W13 118.1(4) 2_565 .
W13 O44 W14 117.3(4) 2_565 .
W12 O45 W12 180.00(2) . 2_565
W12 O45 W13 89.91(2) . .
W12 O45 W13 90.09(2) 2_565 .
W12 O45 W13 90.09(2) . 2_565
W12 O45 W13 89.91(2) 2_565 2_565
W12 O45 W14 89.685(18) . .
W12 O45 W14 90.315(18) 2_565 .
W12 O45 W14 90.315(18) . 2_565
W12 O45 W14 89.685(18) 2_565 2_565
W13 O45 W13 180.00(3) . 2_565
W13 O45 W14 90.378(19) . .
W13 O45 W14 89.622(19) 2_565 .
W13 O45 W14 89.622(19) . 2_565
W13 O45 W14 90.378(19) 2_565 2_565
W14 O45 W14 180.000(12) . 2_565
C111 N1 C121 110.6(10) . .
C111 N1 C131 107.5(9) . .
C111 N1 C141 111.2(11) . .
C121 N1 C131 110.3(10) . .
C121 N1 C141 107.5(9) . .
C131 N1 C141 110.0(10) . .
N1 C111 C112 116.5(10) . .
C111 C112 C113 110.8(11) . .
C112 C113 C114 111.1(13) . .
N1 C121 C122 117.2(10) . .
C121 C122 C123 110.6(11) . .
C122 C123 C124 114.0(15) . .
N1 C131 C132 114.9(10) . .
C131 C132 C133 111.1(12) . .
C132 C133 C134 112.5(14) . .
N1 C141 C142 115.6(12) . .
C141 C142 C143 113.0(16) . .
C142 C143 C144 124(3) . .
C142 C143 C145 113(2) . .
C144 C143 C145 99(3) . .
C211 N2 C221 111.3(10) . .
C211 N2 C231 107.8(10) . .
C211 N2 C241 109.7(11) . .
C221 N2 C231 110.1(12) . .
C221 N2 C241 108.1(10) . .
C231 N2 C241 109.9(12) . .
N2 C211 C212 118.6(12) . .
C211 C212 C213 113.0(12) . .
C212 C213 C214 114.6(12) . .
N2 C221 C222 117.7(11) . .
C221 C222 C223 112.2(13) . .
C222 C223 C224 116.0(12) . .
N2 C231 C232 120.1(14) . .
C231 C232 C233 112(2) . .
C232 C233 C234 104(3) . .
N2 C241 C242 116.6(13) . .
C241 C242 C243 112.4(15) . .
C242 C243 C244 115(3) . .
C311 N3 C321 111.6(11) . .
C311 N3 C331 106.5(9) . .
C311 N3 C341 111.0(11) . .
C321 N3 C331 110.2(11) . .
C321 N3 C341 107.5(9) . .
C331 N3 C341 110.1(11) . .
N3 C311 C312 114.5(10) . .
C311 C312 C313 112.0(11) . .
C312 C313 C314 112.3(12) . .
N3 C321 C322 115.1(10) . .
C321 C322 C323 112.6(15) . .
C322 C323 C324 134(3) . .
N3 C331 C332 115.0(10) . .
C331 C332 C333 110.4(13) . .
C332 C333 C334 111(2) . .
N3 C341 C342 117.5(11) . .
C341 C342 C343 109.1(15) . .
C342 C343 C344 114(2) . .
C342 C343 C345 105(3) . .
C344 C343 C345 43(2) . .
C411 N4 C421 111.1(11) . .
C411 N4 C431 105.1(9) . .
C411 N4 C441 111.5(11) . .
C421 N4 C431 112.3(11) . .
C421 N4 C441 106.3(9) . .
C431 N4 C441 110.7(11) . .
N4 C411 C412 115.0(11) . .
C411 C412 C413 109.0(11) . .
C412 C413 C414 112.0(13) . .
N4 C421 C422 113.7(11) . .
C421 C422 C423 111.3(14) . .
C422 C423 C424 117.2(18) . .
N4 C431 C432 116.0(11) . .
C431 C432 C433 111.8(15) . .
C432 C433 C434 115(2) . .
N4 C441 C442 117.0(12) . .
C441 C442 C443 107.5(14) . .
C442 C443 C444 110(2) . .
C442 C443 C445 124(3) . .
C444 C443 C445 74(2) . .
C511 N5 C521 110.7(10) . .
C511 N5 C531 106.2(9) . .
C511 N5 C541 111.4(12) . .
C521 N5 C531 111.6(12) . .
C521 N5 C541 105.4(9) . .
C531 N5 C541 111.6(11) . .
N5 C511 C512 116.3(10) . .
C511 C512 C513 110.7(10) . .
C512 C513 C514 115.9(12) . .
N5 C521 C522 114.6(11) . .
C521 C522 C523 114.1(14) . .
C522 C523 C524 113(2) . .
N5 C531 C532 116.6(11) . .
C531 C532 C533 110.6(11) . .
C532 C533 C534 111.7(13) . .
N5 C541 C542 117.1(12) . .
C541 C542 C543 110.4(13) . .
C542 C543 C544 110.7(13) . .
C611 N6 C621 112.2(13) . .
C611 N6 C631 105.9(10) . .
C611 N6 C641 111.4(13) . .
C621 N6 C631 110.6(14) . .
C621 N6 C641 105.9(12) . .
C631 N6 C641 111.0(12) . .
N6 C611 C612 113.9(11) . .
C611 C612 C613 111.6(12) . .
C612 C613 C614 112.0(15) . .
N6 C621 C622 115.4(14) . .
C621 C622 C623 109(2) . .
C622 C623 C624 117(3) . .
N6 C631 C632 114.2(13) . .
C631 C632 C633 112.9(17) . .
C632 C633 C634 120(2) . .
N6 C641 C642 112.5(14) . .
C641 C642 C643 104.2(19) . .
C642 C643 C644 111(3) . .

loop_
_geom_bond_atom_site_label_1
_geom_bond_atom_site_label_2
_geom_bond_distance
_geom_bond_site_symmetry_2
Zr1 O1 2.124(10) .
Zr1 O1 2.141(10) 2_655
Zr1 O2 2.106(7) .
Zr1 O3 2.106(7) .
Zr1 O4 2.078(7) .
Zr1 O5 2.123(7) .
Zr1 O19 2.372(7) .
W2 O2 1.847(8) .
W2 O6 1.711(8) .
W2 O10 1.928(7) .
W2 O13 1.929(7) .
W2 O14 1.974(8) .
W2 O19 2.324(7) .
W3 O3 1.851(7) .
W3 O7 1.714(7) .
W3 O10 1.955(8) .
W3 O11 1.953(7) .
W3 O15 1.977(7) .
W3 O19 2.352(7) .
W4 O4 1.856(7) .
W4 O8 1.713(8) .
W4 O11 1.930(7) .
W4 O12 1.932(7) .
W4 O16 1.961(7) .
W4 O19 2.327(7) .
W5 O5 1.844(7) .
W5 O9 1.731(7) .
W5 O12 1.924(7) .
W5 O13 1.955(7) .
W5 O17 1.980(7) .
W5 O19 2.339(7) .
W6 O14 1.890(8) .
W6 O15 1.913(7) .
W6 O16 1.897(7) .
W6 O17 1.904(7) .
W6 O18 1.708(8) .
W6 O19 2.425(7) .
O1 Zr1 2.141(10) 2_655
W7 O20 1.706(7) .
W7 O21 1.940(7) .
W7 O22 1.876(8) .
W7 O23 1.902(7) .
W7 O24 1.958(7) .
W7 O33 2.306(7) .
W8 O21 1.918(8) .
W8 O25 1.691(7) .
W8 O29 1.898(7) .
W8 O32 1.939(7) .
W8 O33 2.318(6) .
W8 O34 1.935(7) .
W9 O22 1.981(7) .
W9 O26 1.698(7) .
W9 O29 1.928(7) .
W9 O30 1.904(7) .
W9 O33 2.299(7) .
W9 O35 1.872(7) .
W10 O23 1.974(7) .
W10 O27 1.703(8) .
W10 O30 1.934(7) .
W10 O31 1.917(7) .
W10 O33 2.305(6) .
W10 O34 1.857(7) 2_566
W11 O24 1.910(7) .
W11 O28 1.715(7) .
W11 O31 1.901(7) .
W11 O32 1.886(7) .
W11 O33 2.329(7) .
W11 O35 1.930(7) 2_566
O34 W10 1.857(7) 2_566
O35 W11 1.930(7) 2_566
W12 O36 1.696(9) .
W12 O39 1.924(9) .
W12 O41 1.914(8) .
W12 O42 1.913(8) .
W12 O43 1.905(9) 2_565
W12 O45 2.3188(5) .
W13 O38 1.682(9) .
W13 O39 1.904(9) .
W13 O40 1.943(8) .
W13 O43 1.922(9) .
W13 O44 1.913(8) 2_565
W13 O45 2.3189(5) .
W14 O37 1.709(9) .
W14 O40 1.901(9) .
W14 O41 1.922(8) .
W14 O42 1.936(8) 2_565
W14 O44 1.917(8) .
W14 O45 2.3210(5) .
O42 W14 1.936(8) 2_565
O43 W12 1.905(9) 2_565
O44 W13 1.913(8) 2_565
O45 W12 2.3188(5) 2_565
O45 W13 2.3189(5) 2_565
O45 W14 2.3210(5) 2_565
N1 C111 1.517(15) .
N1 C121 1.510(15) .
N1 C131 1.523(14) .
N1 C141 1.516(17) .
C111 C112 1.519(17) .
C112 C113 1.507(18) .
C113 C114 1.51(2) .
C121 C122 1.493(18) .
C122 C123 1.52(2) .
C123 C124 1.53(2) .
C131 C132 1.502(18) .
C132 C133 1.531(18) .
C133 C134 1.56(2) .
C141 C142 1.50(2) .
C142 C143 1.44(3) .
C143 C144 1.45(4) .
C143 C145 1.54(4) .
N2 C211 1.497(16) .
N2 C221 1.551(17) .
N2 C231 1.547(18) .
N2 C241 1.555(18) .
C211 C212 1.478(19) .
C212 C213 1.510(18) .
C213 C214 1.482(19) .
C221 C222 1.464(18) .
C222 C223 1.509(19) .
C223 C224 1.53(2) .
C231 C232 1.52(2) .
C232 C233 1.58(3) .
C233 C234 1.56(4) .
C241 C242 1.48(2) .
C242 C243 1.61(3) .
C243 C244 1.38(3) .
N3 C311 1.525(16) .
N3 C321 1.519(16) .
N3 C331 1.514(18) .
N3 C341 1.508(16) .
C311 C312 1.499(18) .
C312 C313 1.519(18) .
C313 C314 1.50(2) .
C321 C322 1.52(2) .
C322 C323 1.49(2) .
C323 C324 1.10(3) .
C331 C332 1.549(19) .
C332 C333 1.52(2) .
C333 C334 1.38(3) .
C341 C342 1.47(2) .
C342 C343 1.52(2) .
C343 C344 1.63(8) .
C343 C345 1.65(9) .
N4 C411 1.519(17) .
N4 C421 1.527(16) .
N4 C431 1.535(16) .
N4 C441 1.525(16) .
C411 C412 1.521(19) .
C412 C413 1.533(19) .
C413 C414 1.54(2) .
C421 C422 1.52(2) .
C422 C423 1.49(2) .
C423 C424 1.42(2) .
C431 C432 1.490(19) .
C432 C433 1.52(3) .
C433 C434 1.41(3) .
C441 C442 1.541(19) .
C442 C443 1.53(2) .
C443 C444 1.45(4) .
C443 C445 1.33(3) .
N5 C511 1.516(15) .
N5 C521 1.525(16) .
N5 C531 1.498(17) .
N5 C541 1.526(17) .
C511 C512 1.520(17) .
C512 C513 1.516(18) .
C513 C514 1.48(2) .
C521 C522 1.50(2) .
C522 C523 1.47(2) .
C523 C524 1.47(3) .
C531 C532 1.513(17) .
C532 C533 1.52(2) .
C533 C534 1.53(2) .
C541 C542 1.558(19) .
C542 C543 1.62(2) .
C543 C544 1.53(3) .
N6 C611 1.498(17) .
N6 C621 1.50(2) .
N6 C631 1.528(18) .
N6 C641 1.54(2) .
C611 C612 1.51(2) .
C612 C613 1.54(2) .
C613 C614 1.46(2) .
C621 C622 1.56(3) .
C622 C623 1.48(3) .
C623 C624 1.39(4) .
C631 C632 1.48(2) .
C632 C633 1.56(3) .
C633 C634 1.35(3) .
C641 C642 1.55(3) .
C642 C643 1.55(3) .
C643 C644 1.50(5) .
